data_4108357
loop_
_publ_author_name
'Le Li'
'Eric G. Klauber'
'Daniel Seidel'

_publ_section_title
;
 Catalytic Enantioselective Aldol Additions of \a-Isothiocyanato Imides to
 Aldehydes
;
_journal_name_full 'Journal of the American Chemical Society'
_journal_page_first 12248
_journal_page_last 12249
_journal_paper_doi 10.1021/ja804838y
_journal_volume 130
_journal_year 2008
_chemical_formula_sum 'C13 H15 N O4 S'
_chemical_formula_weight 281.32
_chemical_name_systematic
; 

 ? 

;
_space_group_IT_number 4
_symmetry_cell_setting monoclinic
_symmetry_space_group_name_Hall 'P 2yb'
_symmetry_space_group_name_H-M 'P 1 21 1'
_atom_sites_solution_hydrogens geom
_atom_sites_solution_primary direct
_atom_sites_solution_secondary difmap
_audit_creation_method SHELXL-97
_cell_angle_alpha 90.00
_cell_angle_beta 100.446(1)
_cell_angle_gamma 90.00
_cell_formula_units_Z 2
_cell_length_a 10.9697(5)
_cell_length_b 5.1144(3)
_cell_length_c 11.8901(6)
_cell_measurement_reflns_used 7645
_cell_measurement_temperature 100(2)
_cell_measurement_theta_max 33.05
_cell_measurement_theta_min 2.33
_cell_volume 656.02(6)
_computing_cell_refinement 'Bruker SMART'
_computing_data_collection 'Bruker SMART'
_computing_data_reduction 'Bruker SAINT'
_computing_molecular_graphics 'Bruker SHELXTL'
_computing_publication_material 'Bruker SHELXTL'
_computing_structure_refinement 'SHELXL-97 (Sheldrick, 1997)'
_computing_structure_solution 'SHELXS-97 (Sheldrick, 1990)'
_diffrn_ambient_temperature 100(2)
_diffrn_measured_fraction_theta_full 0.988
_diffrn_measured_fraction_theta_max 0.988
_diffrn_measurement_device_type 'CCD area detector'
_diffrn_measurement_method 'phi and omega scans'
_diffrn_radiation_monochromator graphite
_diffrn_radiation_source 'fine-focus sealed tube'
_diffrn_radiation_type MoK\a
_diffrn_radiation_wavelength 0.71073
_diffrn_reflns_av_R_equivalents 0.0147
_diffrn_reflns_av_sigmaI/netI 0.0223
_diffrn_reflns_limit_h_max 16
_diffrn_reflns_limit_h_min -16
_diffrn_reflns_limit_k_max 7
_diffrn_reflns_limit_k_min -7
_diffrn_reflns_limit_l_max 17
_diffrn_reflns_limit_l_min -17
_diffrn_reflns_number 8677
_diffrn_reflns_theta_full 32.03
_diffrn_reflns_theta_max 32.03
_diffrn_reflns_theta_min 1.74
_exptl_absorpt_coefficient_mu 0.256
_exptl_absorpt_correction_T_max 0.9848
_exptl_absorpt_correction_T_min 0.9044
_exptl_absorpt_correction_type integration
_exptl_absorpt_process_details 'Bruker SAINT'
_exptl_crystal_colour colourless
_exptl_crystal_density_diffrn 1.424
_exptl_crystal_description flat_rod
_exptl_crystal_F_000 296
_exptl_crystal_size_max 0.40
_exptl_crystal_size_mid 0.13
_exptl_crystal_size_min 0.06
_refine_diff_density_max 0.399
_refine_diff_density_min -0.152
_refine_diff_density_rms 0.053
_refine_ls_abs_structure_details 'Flack H D (1983), Acta Cryst. A39, 876-881'
_refine_ls_abs_structure_Flack -0.02(4)
_refine_ls_extinction_method none
_refine_ls_goodness_of_fit_ref 1.003
_refine_ls_hydrogen_treatment mixed
_refine_ls_matrix_type full
_refine_ls_number_parameters 232
_refine_ls_number_reflns 4394
_refine_ls_number_restraints 1
_refine_ls_restrained_S_all 1.003
_refine_ls_R_factor_all 0.0285
_refine_ls_R_factor_gt 0.0279
_refine_ls_shift/su_max 0.002
_refine_ls_shift/su_mean 0.000
_refine_ls_structure_factor_coef Fsqd
_refine_ls_weighting_details 'calc w=1/[\s^2^(Fo^2^)+(0.0420P)^2^+0.1560P] where P=(Fo^2^+2Fc^2^)/3'
_refine_ls_weighting_scheme calc
_refine_ls_wR_factor_gt 0.0707
_refine_ls_wR_factor_ref 0.0711
_reflns_number_gt 4293
_reflns_number_total 4394
_reflns_threshold_expression >2sigma(I)
_cod_data_source_file ja804838y_si_003.cif
_cod_data_source_block le3meo
_cod_database_code 4108357

loop_
_symmetry_equiv_pos_as_xyz
'x, y, z'
'-x, y+1/2, -z'

loop_
_atom_site_label
_atom_site_type_symbol
_atom_site_fract_x
_atom_site_fract_y
_atom_site_fract_z
_atom_site_U_iso_or_equiv
_atom_site_adp_type
_atom_site_occupancy
_atom_site_symmetry_multiplicity
_atom_site_calc_flag
S1 S 0.88746(2) 1.03739(5) 0.71526(2) 0.01565(6) Uani 1 1 d
O1 O 0.20527(8) 1.37261(19) 0.69267(7) 0.02064(17) Uani 1 1 d
O2 O 0.67925(6) 1.03660(17) 0.79260(6) 0.01353(13) Uani 1 1 d
O3 O 0.57823(8) 0.37884(18) 0.97329(7) 0.01795(15) Uani 1 1 d
O4 O 0.77966(8) 0.47592(17) 0.97433(7) 0.01801(16) Uani 1 1 d
N1 N 0.74010(9) 0.63935(19) 0.75933(8) 0.01414(16) Uani 1 1 d
C1 C 0.46527(9) 0.9265(2) 0.72051(8) 0.01183(17) Uani 1 1 d
C2 C 0.38144(10) 1.1129(2) 0.74386(9) 0.01342(17) Uani 1 1 d
C3 C 0.28155(10) 1.1885(2) 0.65967(9) 0.01447(18) Uani 1 1 d
C4 C 0.26528(10) 1.0748(2) 0.55134(9) 0.01620(19) Uani 1 1 d
C5 C 0.34945(11) 0.8851(2) 0.52929(9) 0.01694(19) Uani 1 1 d
C6 C 0.44941(10) 0.8106(2) 0.61225(9) 0.01547(19) Uani 1 1 d
C7 C 0.10542(11) 1.4648(3) 0.60787(11) 0.0206(2) Uani 1 1 d
C8 C 0.76728(9) 0.8932(2) 0.75649(8) 0.01226(17) Uani 1 1 d
C9 C 0.57601(9) 0.8668(2) 0.81218(9) 0.01173(16) Uani 1 1 d
C10 C 0.63152(9) 0.58962(18) 0.81017(9) 0.01168(17) Uani 1 1 d
C11 C 0.65985(10) 0.4678(2) 0.92917(9) 0.01280(17) Uani 1 1 d
C12 C 0.82034(12) 0.3430(3) 1.08406(10) 0.0231(2) Uani 1 1 d
C13 C 0.89804(14) 0.1114(3) 1.06489(11) 0.0238(2) Uani 1 1 d
H1 H 0.3899(19) 1.196(5) 0.8132(18) 0.036(5) Uiso 1 1 d
H2 H 0.1962(15) 1.119(3) 0.4926(14) 0.016(4) Uiso 1 1 d
H3 H 0.3363(17) 0.803(4) 0.4520(16) 0.027(5) Uiso 1 1 d
H4 H 0.5034(16) 0.682(4) 0.5923(15) 0.020(4) Uiso 1 1 d
H5 H 0.0477(16) 1.327(4) 0.5835(16) 0.024(4) Uiso 1 1 d
H6 H 0.0641(19) 1.593(4) 0.6340(18) 0.034(5) Uiso 1 1 d
H7 H 0.1337(16) 1.532(4) 0.5452(15) 0.025(4) Uiso 1 1 d
H8 H 0.5592(12) 0.912(3) 0.8885(12) 0.007(3) Uiso 1 1 d
H9 H 0.5741(15) 0.478(3) 0.7666(13) 0.015(4) Uiso 1 1 d
H10 H 0.7903(15) 0.524(4) 0.7481(14) 0.022(4) Uiso 1 1 d
H11 H 0.8650(19) 0.480(5) 1.1302(18) 0.039(5) Uiso 1 1 d
H12 H 0.7499(16) 0.301(4) 1.1153(16) 0.026(4) Uiso 1 1 d
H13 H 0.970(3) 0.151(6) 1.040(2) 0.065(8) Uiso 1 1 d
H14 H 0.9287(16) 0.027(5) 1.1345(16) 0.031(4) Uiso 1 1 d
H15 H 0.8525(19) -0.006(5) 1.0186(18) 0.039(5) Uiso 1 1 d

loop_
_atom_site_aniso_label
_atom_site_aniso_U_11
_atom_site_aniso_U_22
_atom_site_aniso_U_33
_atom_site_aniso_U_23
_atom_site_aniso_U_13
_atom_site_aniso_U_12
S1 0.01413(10) 0.01671(11) 0.01686(11) 0.00189(9) 0.00480(8) -0.00041(9)
O1 0.0180(4) 0.0265(4) 0.0168(3) 0.0000(3) 0.0014(3) 0.0101(3)
O2 0.0126(3) 0.0095(3) 0.0190(3) -0.0011(3) 0.0042(2) 0.0001(3)
O3 0.0198(4) 0.0187(4) 0.0166(3) 0.0001(3) 0.0066(3) -0.0017(3)
O4 0.0158(3) 0.0227(4) 0.0143(3) 0.0025(3) -0.0004(3) 0.0002(3)
N1 0.0176(4) 0.0110(4) 0.0153(4) 0.0007(3) 0.0068(3) 0.0027(3)
C1 0.0119(4) 0.0109(4) 0.0125(4) 0.0009(3) 0.0018(3) -0.0001(3)
C2 0.0139(4) 0.0141(4) 0.0124(4) 0.0002(3) 0.0029(3) 0.0011(3)
C3 0.0129(4) 0.0159(4) 0.0149(4) 0.0016(4) 0.0033(3) 0.0017(3)
C4 0.0160(4) 0.0181(5) 0.0138(4) 0.0019(4) 0.0010(3) 0.0003(4)
C5 0.0197(5) 0.0178(5) 0.0129(4) -0.0013(4) 0.0017(4) 0.0002(4)
C6 0.0170(5) 0.0148(4) 0.0146(4) -0.0010(4) 0.0029(4) 0.0016(4)
C7 0.0136(5) 0.0269(5) 0.0211(5) 0.0057(4) 0.0021(4) 0.0066(4)
C8 0.0132(4) 0.0129(4) 0.0103(4) 0.0003(3) 0.0011(3) 0.0011(3)
C9 0.0119(4) 0.0096(4) 0.0139(4) -0.0004(3) 0.0029(3) 0.0002(3)
C10 0.0128(4) 0.0095(4) 0.0129(4) 0.0002(3) 0.0027(3) 0.0012(3)
C11 0.0156(4) 0.0096(4) 0.0130(4) -0.0014(3) 0.0020(3) 0.0007(3)
C12 0.0236(6) 0.0320(7) 0.0122(4) 0.0011(4) -0.0009(4) 0.0092(5)
C13 0.0319(6) 0.0201(5) 0.0189(5) 0.0028(4) 0.0034(5) 0.0043(5)

loop_
_atom_type_symbol
_atom_type_description
_atom_type_scat_dispersion_real
_atom_type_scat_dispersion_imag
_atom_type_scat_source
C C 0.0033 0.0016 'International Tables Vol C Tables 4.2.6.8 and 6.1.1.4'
H H 0.0000 0.0000 'International Tables Vol C Tables 4.2.6.8 and 6.1.1.4'
N N 0.0061 0.0033 'International Tables Vol C Tables 4.2.6.8 and 6.1.1.4'
O O 0.0106 0.0060 'International Tables Vol C Tables 4.2.6.8 and 6.1.1.4'
S S 0.1246 0.1234 'International Tables Vol C Tables 4.2.6.8 and 6.1.1.4'

loop_
_geom_angle_atom_site_label_1
_geom_angle_atom_site_label_2
_geom_angle_atom_site_label_3
_geom_angle
C3 O1 C7 117.20(9)
C8 O2 C9 110.19(8)
C11 O4 C12 117.68(9)
C8 N1 C10 112.63(9)
C8 N1 H10 122.0(14)
C10 N1 H10 123.7(14)
C2 C1 C6 119.93(9)
C2 C1 C9 118.07(9)
C6 C1 C9 121.90(9)
C1 C2 C3 120.58(10)
C1 C2 H1 122.4(14)
C3 C2 H1 117.0(14)
O1 C3 C4 124.82(10)
O1 C3 C2 115.28(10)
C4 C3 C2 119.89(10)
C3 C4 C5 118.99(9)
C3 C4 H2 121.7(10)
C5 C4 H2 119.3(10)
C6 C5 C4 121.40(10)
C6 C5 H3 120.2(11)
C4 C5 H3 118.4(11)
C5 C6 C1 119.20(10)
C5 C6 H4 117.6(11)
C1 C6 H4 123.2(11)
O1 C7 H5 110.7(11)
O1 C7 H6 111.9(13)
H5 C7 H6 107.4(16)
O1 C7 H7 111.4(11)
H5 C7 H7 109.2(16)
H6 C7 H7 106.0(19)
N1 C8 O2 110.26(9)
N1 C8 S1 129.25(8)
O2 C8 S1 120.48(8)
O2 C9 C1 107.86(8)
O2 C9 C10 102.78(8)
C1 C9 C10 116.27(9)
O2 C9 H8 106.4(9)
C1 C9 H8 110.9(8)
C10 C9 H8 111.8(9)
N1 C10 C11 114.39(9)
N1 C10 C9 101.60(8)
C11 C10 C9 112.03(8)
N1 C10 H9 113.4(9)
C11 C10 H9 105.6(10)
C9 C10 H9 109.9(10)
O3 C11 O4 126.49(10)
O3 C11 C10 121.01(10)
O4 C11 C10 112.50(9)
O4 C12 C13 108.68(10)
O4 C12 H11 102.0(13)
C13 C12 H11 114.6(13)
O4 C12 H12 108.6(11)
C13 C12 H12 114.0(13)
H11 C12 H12 108.1(17)
C12 C13 H13 115(2)
C12 C13 H14 110.5(13)
H13 C13 H14 101(2)
C12 C13 H15 110.5(14)
H13 C13 H15 112(2)
H14 C13 H15 108(2)

loop_
_geom_bond_atom_site_label_1
_geom_bond_atom_site_label_2
_geom_bond_distance
S1 C8 1.6603(11)
O1 C3 1.3639(13)
O1 C7 1.4276(14)
O2 C8 1.3434(12)
O2 C9 1.4788(12)
O3 C11 1.2059(13)
O4 C11 1.3272(13)
O4 C12 1.4671(14)
N1 C8 1.3340(15)
N1 C10 1.4525(13)
N1 H10 0.84(2)
C1 C2 1.3872(14)
C1 C6 1.3989(14)
C1 C9 1.5089(14)
C2 C3 1.3980(14)
C2 H1 0.92(2)
C3 C4 1.3949(15)
C4 C5 1.3964(16)
C4 H2 0.959(16)
C5 C6 1.3886(15)
C5 H3 0.997(19)
C6 H4 0.943(18)
C7 H5 0.95(2)
C7 H6 0.89(2)
C7 H7 0.923(18)
C9 C10 1.5446(14)
C9 H8 0.986(14)
C10 C11 1.5256(14)
C10 H9 0.934(17)
C12 C13 1.5008(19)
C12 H11 0.97(2)
C12 H12 0.941(18)
C13 H13 0.91(3)
C13 H14 0.94(2)
C13 H15 0.90(2)

loop_
_geom_hbond_atom_site_label_D
_geom_hbond_atom_site_label_H
_geom_hbond_atom_site_label_A
_geom_hbond_distance_DH
_geom_hbond_distance_HA
_geom_hbond_distance_DA
_geom_hbond_angle_DHA
_geom_hbond_site_symmetry_A
N1 H10 S1 0.84(2) 2.76(2) 3.5599(10) 160.7(17) 1_545

loop_
_geom_torsion_atom_site_label_1
_geom_torsion_atom_site_label_2
_geom_torsion_atom_site_label_3
_geom_torsion_atom_site_label_4
_geom_torsion
C6 C1 C2 C3 -0.64(16)
C9 C1 C2 C3 175.83(10)
C7 O1 C3 C4 -3.49(17)
C7 O1 C3 C2 177.08(10)
C1 C2 C3 O1 179.84(10)
C1 C2 C3 C4 0.38(17)
O1 C3 C4 C5 -179.04(11)
C2 C3 C4 C5 0.37(16)
C3 C4 C5 C6 -0.88(17)
C4 C5 C6 C1 0.63(17)
C2 C1 C6 C5 0.14(16)
C9 C1 C6 C5 -176.19(10)
C10 N1 C8 O2 -5.53(12)
C10 N1 C8 S1 175.11(8)
C9 O2 C8 N1 -5.66(11)
C9 O2 C8 S1 173.77(7)
C8 O2 C9 C1 -109.95(9)
C8 O2 C9 C10 13.40(10)
C2 C1 C9 O2 -92.58(11)
C6 C1 C9 O2 83.81(11)
C2 C1 C9 C10 152.70(9)
C6 C1 C9 C10 -30.91(14)
C8 N1 C10 C11 -107.54(10)
C8 N1 C10 C9 13.37(11)
O2 C9 C10 N1 -15.17(9)
C1 C9 C10 N1 102.39(9)
O2 C9 C10 C11 107.37(9)
C1 C9 C10 C11 -135.07(9)
C12 O4 C11 O3 6.19(16)
C12 O4 C11 C10 -174.41(9)
N1 C10 C11 O3 -168.14(10)
C9 C10 C11 O3 76.92(12)
N1 C10 C11 O4 12.43(12)
C9 C10 C11 O4 -102.52(10)
C11 O4 C12 C13 111.91(12)
